data_1518118
loop_
_publ_author_name
'Manjappa, Kiran B.'
'Jhang, Wei-Fang'
'Huang, Shin-Yi'
'Yang, Ding-Yah'

_publ_section_title
;
 Microwave-Promoted, Metal- and Catalyst-Free Decarboxylative
 \a,\b-Difunctionlization of Secondary \a-Amino Acids via
 Pseudo-Four-Component Reactions.
;
_journal_issue 21
_journal_name_full 'Organic letters'
_journal_page_first 5690
_journal_page_last 5693
_journal_paper_doi 10.1021/ol5027574
_journal_volume 16
_journal_year 2014
_chemical_formula_moiety 'C23 H19 N O3 S2'
_chemical_formula_sum 'C23 H19 N O3 S2'
_chemical_formula_weight 421.51
_space_group_IT_number 14
_symmetry_cell_setting monoclinic
_symmetry_Int_Tables_number 14
_symmetry_space_group_name_Hall '-P 2yn'
_symmetry_space_group_name_H-M 'P 1 21/n 1'
_atom_sites_solution_hydrogens geom
_atom_sites_solution_primary direct
_atom_sites_solution_secondary difmap
_audit_creation_method SHELXL-97
_cell_angle_alpha 90.00
_cell_angle_beta 99.641(3)
_cell_angle_gamma 90.00
_cell_formula_units_Z 4
_cell_length_a 7.4122(2)
_cell_length_b 19.7006(7)
_cell_length_c 14.0756(5)
_cell_measurement_reflns_used 2544
_cell_measurement_temperature 150(2)
_cell_measurement_theta_max 29.1363
_cell_measurement_theta_min 2.9189
_cell_volume 2026.36(12)
_computing_cell_refinement
; 
CrysAlis RED, Oxford Diffraction Ltd., 
Version 1.171.32.29 (release 10-06-2008 CrysAlis171 .NET) 
(compiled Jun 10 2008,16:49:55) 
;
_computing_data_collection
; 
CrysAlis CCD, Oxford Diffraction Ltd., 
Version 1.171.32.29 (release 10-06-2008 CrysAlis171 .NET) 
(compiled Jun 10 2008,16:49:55) 
;
_computing_data_reduction
; 
CrysAlis RED, Oxford Diffraction Ltd., 
Version 1.171.32.29 (release 10-06-2008 CrysAlis171 .NET) 
(compiled Jun 10 2008,16:49:55) 
;
_computing_molecular_graphics 'Bruker SHELXTL'
_computing_publication_material 'Bruker SHELXTL'
_computing_structure_refinement 'SHELXL-97 (Sheldrick, 2008)'
_computing_structure_solution 'SHELXS-97 (Sheldrick, 2008)'
_diffrn_ambient_temperature 150(2)
_diffrn_measured_fraction_theta_full 0.998
_diffrn_measured_fraction_theta_max 0.849
_diffrn_measurement_device_type 'CCD detector'
_diffrn_measurement_method '\w scans'
_diffrn_radiation_monochromator graphite
_diffrn_radiation_probe x-ray
_diffrn_radiation_type MoK\a
_diffrn_radiation_wavelength 0.71073
_diffrn_reflns_av_R_equivalents 0.0243
_diffrn_reflns_av_sigmaI/netI 0.0470
_diffrn_reflns_limit_h_max 9
_diffrn_reflns_limit_h_min -9
_diffrn_reflns_limit_k_max 26
_diffrn_reflns_limit_k_min -24
_diffrn_reflns_limit_l_max 10
_diffrn_reflns_limit_l_min -19
_diffrn_reflns_number 8275
_diffrn_reflns_theta_full 26.00
_diffrn_reflns_theta_max 29.20
_diffrn_reflns_theta_min 2.92
_diffrn_source 'fine-focus sealed tube'
_exptl_absorpt_coefficient_mu 0.288
_exptl_absorpt_correction_T_max 1.00000
_exptl_absorpt_correction_T_min 0.98819
_exptl_absorpt_correction_type multi-scan
_exptl_absorpt_process_details
; 
CrysAlisPro, Agilent Technologies, 
Version 1.171.35.21 (release 20-01-2012 CrysAlis171 .NET) 
(compiled Jan 23 2012,18:06:46) 
Empirical absorption correction using spherical harmonics, 
 implemented in SCALE3 ABSPACK scaling algorithm. 
;
_exptl_crystal_colour colorless
_exptl_crystal_density_diffrn 1.382
_exptl_crystal_density_method 'not measured'
_exptl_crystal_description parallelepiped
_exptl_crystal_F_000 880
_exptl_crystal_size_max 0.43
_exptl_crystal_size_mid 0.35
_exptl_crystal_size_min 0.32
_refine_diff_density_max 0.377
_refine_diff_density_min -0.336
_refine_diff_density_rms 0.055
_refine_ls_extinction_method none
_refine_ls_goodness_of_fit_ref 1.084
_refine_ls_hydrogen_treatment mixed
_refine_ls_matrix_type full
_refine_ls_number_parameters 294
_refine_ls_number_reflns 4663
_refine_ls_number_restraints 0
_refine_ls_restrained_S_all 1.084
_refine_ls_R_factor_all 0.0672
_refine_ls_R_factor_gt 0.0478
_refine_ls_shift/su_max 0.001
_refine_ls_shift/su_mean 0.000
_refine_ls_structure_factor_coef Fsqd
_refine_ls_weighting_details 'calc w=1/[\s^2^(Fo^2^)+(0.0426P)^2^+0.7376P] where P=(Fo^2^+2Fc^2^)/3'
_refine_ls_weighting_scheme calc
_refine_ls_wR_factor_gt 0.1058
_refine_ls_wR_factor_ref 0.1160
_reflns_number_gt 3569
_reflns_number_total 4663
_reflns_threshold_expression >2sigma(I)
_cod_data_source_file ol5027574_si_004.cif
_cod_data_source_block bmk2149
_cod_depositor_comments 'Adding full bibliography for 1518118--1518120.cif.'
_cod_original_sg_symbol_H-M 'P 21/n'
_cod_database_code 1518118

loop_
_symmetry_equiv_pos_as_xyz
'x, y, z'
'-x+1/2, y+1/2, -z+1/2'
'-x, -y, -z'
'x-1/2, -y-1/2, z-1/2'

loop_
_atom_site_label
_atom_site_type_symbol
_atom_site_fract_x
_atom_site_fract_y
_atom_site_fract_z
_atom_site_U_iso_or_equiv
_atom_site_adp_type
_atom_site_occupancy
_atom_site_symmetry_multiplicity
_atom_site_calc_flag
_atom_site_refinement_flags
_atom_site_disorder_assembly
_atom_site_disorder_group
S1 S 0.86671(7) 0.18124(3) 0.70532(4) 0.02996(15) Uani 1 1 d . . .
O1 O 0.64324(19) 0.31334(8) 1.03978(11) 0.0365(4) Uani 1 1 d . . .
O2 O 0.30467(17) 0.26271(7) 0.83082(10) 0.0273(3) Uani 1 1 d . . .
O3 O 0.0825(2) 0.36292(9) 0.82419(13) 0.0407(4) Uani 1 1 d . . .
H3A H 0.119(4) 0.3209(15) 0.823(2) 0.053(8) Uiso 1 1 d . . .
N N 0.7822(2) 0.21377(9) 1.00756(12) 0.0283(4) Uani 1 1 d . . .
C1 C 0.6387(2) 0.19473(10) 0.84759(13) 0.0199(4) Uani 1 1 d . . .
H1A H 0.5227 0.1730 0.8596 0.024 Uiso 1 1 calc R . .
C2 C 0.7948(2) 0.16875(10) 0.92633(14) 0.0229(4) Uani 1 1 d . . .
H2A H 0.9160 0.1740 0.9049 0.027 Uiso 1 1 calc R . .
C3 C 0.7765(2) 0.09868(11) 0.96654(14) 0.0247(4) Uani 1 1 d . B .
C4 C 0.7766(3) 0.10392(13) 1.07421(15) 0.0355(5) Uani 1 1 d . . .
H4A H 0.8723 0.0743 1.1102 0.043 Uiso 1 1 calc R . .
H4B H 0.6564 0.0902 1.0897 0.043 Uiso 1 1 calc R . .
C5 C 0.8160(3) 0.17875(13) 1.10075(15) 0.0373(6) Uani 1 1 d . . .
H5A H 0.7330 0.1956 1.1438 0.045 Uiso 1 1 calc R . .
H5B H 0.9442 0.1850 1.1330 0.045 Uiso 1 1 calc R . .
C6 C 0.6842(3) 0.27041(11) 0.98447(14) 0.0269(4) Uani 1 1 d . . .
C7 C 0.6283(2) 0.27069(10) 0.87306(13) 0.0225(4) Uani 1 1 d . . .
H7A H 0.7184 0.2974 0.8428 0.027 Uiso 1 1 calc R . .
C8 C 0.6598(2) 0.17815(9) 0.74596(13) 0.0201(4) Uani 1 1 d . . .
C9 C 0.7669(3) 0.15709(10) 0.59103(15) 0.0293(5) Uani 1 1 d . . .
H9A H 0.8317 0.1516 0.5387 0.035 Uiso 1 1 calc R . .
C10 C 0.5866(3) 0.14702(12) 0.58498(15) 0.0335(5) Uani 1 1 d . . .
H10A H 0.5091 0.1332 0.5275 0.040 Uiso 1 1 calc R . .
C11 C 0.5231(3) 0.15911(12) 0.67357(15) 0.0304(5) Uani 1 1 d . . .
H11A H 0.3988 0.1544 0.6814 0.037 Uiso 1 1 calc R . .
C12 C 0.7597(3) 0.04323(11) 0.91135(16) 0.0291(5) Uani 1 1 d . . .
H12A H 0.7604 0.0522 0.8451 0.035 Uiso 1 1 calc R A 1
S2 S 0.74070(17) -0.05855(7) 1.04855(9) 0.0374(3) Uani 0.800(3) 1 d P B 1
C13 C 0.7402(6) -0.0290(3) 0.9334(2) 0.0261(9) Uani 0.800(3) 1 d P B 1
C14 C 0.7188(7) -0.1414(3) 1.0104(4) 0.0458(17) Uani 0.800(3) 1 d P B 1
H14A H 0.7117 -0.1791 1.0517 0.055 Uiso 0.800(3) 1 calc PR B 1
C15 C 0.7127(4) -0.14632(19) 0.9124(4) 0.0489(10) Uani 0.800(3) 1 d P B 1
H15A H 0.7088 -0.1890 0.8806 0.059 Uiso 0.800(3) 1 calc PR B 1
C16 C 0.7126(10) -0.0815(3) 0.8590(5) 0.0439(17) Uani 0.800(3) 1 d P B 1
H16A H 0.6979 -0.0754 0.7912 0.053 Uiso 0.800(3) 1 calc PR B 1
S2' S 0.7233(10) -0.0872(5) 0.8804(6) 0.0374(3) Uani 0.200(3) 1 d P B 2
C13' C 0.744(3) -0.0216(13) 0.9630(12) 0.0261(9) Uani 0.200(3) 1 d P B 2
C14' C 0.719(3) -0.1467(16) 0.9653(19) 0.0458(17) Uani 0.200(3) 1 d P B 2
H14B H 0.7020 -0.1938 0.9522 0.055 Uiso 0.200(3) 1 calc PR B 2
C15' C 0.742(2) -0.1202(7) 1.0520(15) 0.038(5) Uani 0.200(3) 1 d P B 2
H15B H 0.7438 -0.1516 1.1035 0.045 Uiso 0.200(3) 1 calc PR B 2
C16' C 0.768(2) -0.0389(8) 1.0839(12) 0.023(3) Uani 0.200(3) 1 d P B 2
H16B H 0.7864 -0.0137 1.1422 0.027 Uiso 0.200(3) 1 calc PR B 2
C17 C 0.4373(2) 0.30147(10) 0.84719(13) 0.0214(4) Uani 1 1 d . . .
C18 C 0.4124(3) 0.37523(10) 0.84689(14) 0.0267(4) Uani 1 1 d . . .
C19 C 0.5615(3) 0.42025(11) 0.86088(18) 0.0387(5) Uani 1 1 d . . .
H19A H 0.6824 0.4027 0.8684 0.046 Uiso 1 1 calc R . .
C20 C 0.5358(4) 0.48935(13) 0.8639(2) 0.0556(8) Uani 1 1 d . . .
H20A H 0.6379 0.5192 0.8726 0.067 Uiso 1 1 calc R . .
C21 C 0.3592(4) 0.51499(13) 0.8541(2) 0.0608(8) Uani 1 1 d . . .
H21A H 0.3414 0.5627 0.8569 0.073 Uiso 1 1 calc R . .
C22 C 0.2100(4) 0.47281(13) 0.8405(2) 0.0480(7) Uani 1 1 d . . .
H22A H 0.0902 0.4913 0.8338 0.058 Uiso 1 1 calc R . .
C23 C 0.2343(3) 0.40266(11) 0.83638(15) 0.0327(5) Uani 1 1 d . . .

loop_
_atom_site_aniso_label
_atom_site_aniso_U_11
_atom_site_aniso_U_22
_atom_site_aniso_U_33
_atom_site_aniso_U_23
_atom_site_aniso_U_13
_atom_site_aniso_U_12
S1 0.0266(3) 0.0384(3) 0.0268(3) -0.0054(2) 0.00978(19) -0.0059(2)
O1 0.0332(8) 0.0469(9) 0.0266(8) -0.0145(7) -0.0033(6) 0.0120(7)
O2 0.0233(7) 0.0273(7) 0.0297(8) 0.0052(6) 0.0001(5) 0.0010(6)
O3 0.0315(8) 0.0400(10) 0.0495(11) 0.0039(9) 0.0036(7) 0.0122(8)
N 0.0272(8) 0.0371(10) 0.0191(8) -0.0046(8) -0.0009(6) 0.0078(8)
C1 0.0184(8) 0.0228(9) 0.0184(9) 0.0008(8) 0.0022(7) 0.0014(8)
C2 0.0200(9) 0.0293(10) 0.0192(9) 0.0003(8) 0.0028(7) 0.0035(8)
C3 0.0178(9) 0.0330(11) 0.0233(10) 0.0067(9) 0.0035(7) 0.0049(8)
C4 0.0320(11) 0.0498(14) 0.0241(11) 0.0094(11) 0.0035(8) 0.0101(11)
C5 0.0341(11) 0.0566(15) 0.0187(10) 0.0001(10) -0.0024(8) 0.0158(11)
C6 0.0209(9) 0.0353(11) 0.0227(10) -0.0058(9) -0.0018(7) 0.0028(9)
C7 0.0234(9) 0.0233(9) 0.0206(10) -0.0020(8) 0.0034(7) -0.0004(8)
C8 0.0232(9) 0.0168(9) 0.0205(9) 0.0017(8) 0.0043(7) 0.0014(8)
C9 0.0417(12) 0.0267(10) 0.0213(10) -0.0016(9) 0.0109(8) 0.0026(10)
C10 0.0362(12) 0.0414(13) 0.0214(10) -0.0074(10) -0.0001(8) 0.0036(10)
C11 0.0257(10) 0.0412(12) 0.0236(10) -0.0044(10) 0.0017(8) 0.0001(10)
C12 0.0239(10) 0.0321(11) 0.0318(11) 0.0088(10) 0.0056(8) 0.0044(9)
S2 0.0285(5) 0.0429(7) 0.0423(7) 0.0197(5) 0.0106(5) 0.0075(5)
C13 0.0240(10) 0.0276(18) 0.029(2) 0.009(2) 0.0098(18) 0.0040(11)
C14 0.0254(18) 0.042(3) 0.075(5) 0.020(4) 0.022(3) 0.0065(17)
C15 0.0390(18) 0.0364(18) 0.076(3) 0.010(2) 0.0231(19) -0.0006(14)
C16 0.060(3) 0.016(2) 0.055(4) -0.005(3) 0.008(3) 0.0007(17)
S2' 0.0285(5) 0.0429(7) 0.0423(7) 0.0197(5) 0.0106(5) 0.0075(5)
C13' 0.0240(10) 0.0276(18) 0.029(2) 0.009(2) 0.0098(18) 0.0040(11)
C14' 0.0254(18) 0.042(3) 0.075(5) 0.020(4) 0.022(3) 0.0065(17)
C15' 0.016(6) 0.017(8) 0.075(15) 0.023(7) -0.006(8) -0.003(6)
C16' 0.020(6) 0.023(8) 0.026(8) 0.015(6) 0.006(6) 0.003(5)
C17 0.0252(9) 0.0254(10) 0.0137(9) 0.0010(8) 0.0036(7) 0.0024(8)
C18 0.0359(11) 0.0250(10) 0.0192(10) -0.0026(8) 0.0046(8) 0.0045(9)
C19 0.0396(13) 0.0269(11) 0.0489(15) -0.0060(11) 0.0058(10) 0.0022(10)
C20 0.0562(17) 0.0278(13) 0.081(2) -0.0118(14) 0.0071(14) -0.0001(12)
C21 0.0702(19) 0.0270(13) 0.084(2) -0.0112(14) 0.0080(16) 0.0098(14)
C22 0.0504(15) 0.0344(13) 0.0580(17) -0.0037(13) 0.0052(12) 0.0187(12)
C23 0.0380(12) 0.0316(12) 0.0281(11) 0.0003(10) 0.0041(9) 0.0108(10)

loop_
_atom_type_symbol
_atom_type_description
_atom_type_scat_dispersion_real
_atom_type_scat_dispersion_imag
_atom_type_scat_source
C C 0.0033 0.0016 'International Tables Vol C Tables 4.2.6.8 and 6.1.1.4'
H H 0.0000 0.0000 'International Tables Vol C Tables 4.2.6.8 and 6.1.1.4'
N N 0.0061 0.0033 'International Tables Vol C Tables 4.2.6.8 and 6.1.1.4'
O O 0.0106 0.0060 'International Tables Vol C Tables 4.2.6.8 and 6.1.1.4'
S S 0.1246 0.1234 'International Tables Vol C Tables 4.2.6.8 and 6.1.1.4'

loop_
_geom_angle_atom_site_label_1
_geom_angle_atom_site_label_2
_geom_angle_atom_site_label_3
_geom_angle
C9 S1 C8 91.91(10)
C23 O3 H3A 107.3(18)
C6 N C2 114.71(16)
C6 N C5 127.77(18)
C2 N C5 112.98(17)
C8 C1 C7 116.72(15)
C8 C1 C2 115.20(15)
C7 C1 C2 102.39(14)
C8 C1 H1A 107.3
C7 C1 H1A 107.3
C2 C1 H1A 107.3
N C2 C3 103.91(16)
N C2 C1 102.78(15)
C3 C2 C1 117.90(16)
N C2 H2A 110.5
C3 C2 H2A 110.5
C1 C2 H2A 110.5
C12 C3 C2 122.48(18)
C12 C3 C4 128.4(2)
C2 C3 C4 109.12(18)
C3 C4 C5 106.03(18)
C3 C4 H4A 110.5
C5 C4 H4A 110.5
C3 C4 H4B 110.5
C5 C4 H4B 110.5
H4A C4 H4B 108.7
N C5 C4 103.71(17)
N C5 H5A 111.0
C4 C5 H5A 111.0
N C5 H5B 111.0
C4 C5 H5B 111.0
H5A C5 H5B 109.0
O1 C6 N 127.14(19)
O1 C6 C7 126.02(18)
N C6 C7 106.83(17)
C17 C7 C1 114.21(15)
C17 C7 C6 108.78(15)
C1 C7 C6 102.46(15)
C17 C7 H7A 110.4
C1 C7 H7A 110.4
C6 C7 H7A 110.4
C11 C8 C1 126.09(18)
C11 C8 S1 110.65(15)
C1 C8 S1 123.26(14)
C10 C9 S1 111.61(16)
C10 C9 H9A 124.2
S1 C9 H9A 124.2
C9 C10 C11 113.09(18)
C9 C10 H10A 123.5
C11 C10 H10A 123.5
C8 C11 C10 112.74(19)
C8 C11 H11A 123.6
C10 C11 H11A 123.6
C3 C12 C13 132.3(2)
C3 C12 C13' 115.3(7)
C13 C12 C13' 17.0(7)
C3 C12 H12A 113.8
C13 C12 H12A 113.8
C13' C12 H12A 130.9
C14 S2 C13 92.4(3)
C16 C13 C12 122.8(3)
C16 C13 S2 114.4(4)
C12 C13 S2 122.8(2)
C15 C14 S2 111.5(4)
C15 C14 H14A 124.3
S2 C14 H14A 124.3
C14 C15 C16 116.4(4)
C14 C15 H15A 121.8
C16 C15 H15A 121.8
C13 C16 C15 105.0(5)
C13 C16 H16A 127.5
C15 C16 H16A 127.5
C14' S2' C13' 93.0(14)
C12 C13' C16' 130.8(15)
C12 C13' S2' 108.7(10)
C16' C13' S2' 120.1(16)
C15' C14' S2' 112(2)
C15' C14' H14B 124.1
S2' C14' H14B 124.1
C14' C15' C16' 128.6(18)
C14' C15' H15B 115.7
C16' C15' H15B 115.7
C15' C16' C13' 86.4(13)
C15' C16' H16B 136.8
C13' C16' H16B 136.8
O2 C17 C18 121.12(17)
O2 C17 C7 118.42(17)
C18 C17 C7 120.39(17)
C19 C18 C23 118.23(19)
C19 C18 C17 122.03(18)
C23 C18 C17 119.68(19)
C20 C19 C18 121.3(2)
C20 C19 H19A 119.4
C18 C19 H19A 119.4
C19 C20 C21 119.3(3)
C19 C20 H20A 120.3
C21 C20 H20A 120.3
C22 C21 C20 121.2(2)
C22 C21 H21A 119.4
C20 C21 H21A 119.4
C21 C22 C23 120.0(2)
C21 C22 H22A 120.0
C23 C22 H22A 120.0
O3 C23 C22 117.8(2)
O3 C23 C18 122.23(19)
C22 C23 C18 119.9(2)

loop_
_geom_bond_atom_site_label_1
_geom_bond_atom_site_label_2
_geom_bond_distance
S1 C9 1.721(2)
S1 C8 1.7255(19)
O1 C6 1.222(2)
O2 C17 1.236(2)
O3 C23 1.358(3)
O3 H3A 0.87(3)
N C6 1.342(3)
N C2 1.462(3)
N C5 1.466(3)
C1 C8 1.501(3)
C1 C7 1.544(3)
C1 C2 1.549(2)
C1 H1A 1.0000
C2 C3 1.507(3)
C2 H2A 1.0000
C3 C12 1.334(3)
C3 C4 1.519(3)
C4 C5 1.537(3)
C4 H4A 0.9900
C4 H4B 0.9900
C5 H5A 0.9900
C5 H5B 0.9900
C6 C7 1.553(3)
C7 C17 1.527(3)
C7 H7A 1.0000
C8 C11 1.364(3)
C9 C10 1.340(3)
C9 H9A 0.9500
C10 C11 1.425(3)
C10 H10A 0.9500
C11 H11A 0.9500
C12 C13 1.469(6)
C12 C13' 1.48(2)
C12 H12A 0.9500
S2 C14 1.717(6)
S2 C13 1.721(4)
C13 C16 1.461(7)
C14 C15 1.376(6)
C14 H14A 0.9500
C15 C16 1.481(7)
C15 H15A 0.9500
C16 H16A 0.9500
S2' C14' 1.68(2)
S2' C13' 1.73(2)
C13' C16' 1.72(2)
C14' C15' 1.31(4)
C14' H14B 0.9500
C15' C16' 1.67(2)
C15' H15B 0.9500
C16' H16B 0.9500
C17 C18 1.465(3)
C18 C19 1.405(3)
C18 C23 1.412(3)
C19 C20 1.376(3)
C19 H19A 0.9500
C20 C21 1.388(4)
C20 H20A 0.9500
C21 C22 1.371(4)
C21 H21A 0.9500
C22 C23 1.396(3)
C22 H22A 0.9500
